data_4342114
loop_
_publ_author_name
'Santoro, Amedeo'
'Kershaw Cook, Laurence J.'
'Kulmaczewski, Rafal'
'Barrett, Simon A.'
'Cespedes, Oscar'
'Halcrow, Malcolm A.'

_publ_section_title
;
 Iron(II) Complexes of Tridentate Indazolylpyridine Ligands: Enhanced
 Spin-Crossover Hysteresis and Ligand-Based Fluorescence.
;
_journal_issue 2
_journal_name_full 'Inorganic chemistry'
_journal_page_first 682
_journal_page_last 693
_journal_paper_doi 10.1021/ic502726q
_journal_volume 54
_journal_year 2015
_chemical_formula_moiety 'C19 H13 N5'
_chemical_formula_sum 'C19 H13 N5'
_chemical_formula_weight 311.34
_chemical_name_systematic
; 
2-(Indazol-1-yl)-6-(indazol-2-yl)pyridine
;
_space_group_IT_number 14
_symmetry_cell_setting monoclinic
_symmetry_space_group_name_Hall '-P 2ybc'
_symmetry_space_group_name_H-M 'P 1 21/c 1'
_atom_sites_solution_hydrogens geom
_atom_sites_solution_primary direct
_atom_sites_solution_secondary difmap
_audit_creation_method SHELXL-97
_cell_angle_alpha 90.00
_cell_angle_beta 99.357(2)
_cell_angle_gamma 90.00
_cell_formula_units_Z 4
_cell_length_a 15.0354(3)
_cell_length_b 6.0544(2)
_cell_length_c 16.2957(3)
_cell_measurement_reflns_used 4191
_cell_measurement_temperature 120(2)
_cell_measurement_theta_max 73.2010
_cell_measurement_theta_min 4.3470
_cell_volume 1463.67(6)
_computing_cell_refinement 'CrysAlisPro, Agilent Technologies'
_computing_data_collection 'CrysAlisPro, Agilent Technologies'
_computing_data_reduction 'CrysAlisPro, Agilent Technologies'
_computing_molecular_graphics 'XSEED (Barbour, 2001)'
_computing_publication_material 'local program'
_computing_structure_refinement 'SHELXL-97 (Sheldrick, 1997)'
_computing_structure_solution 'SHELXS-97 (Sheldrick, 1990)'
_diffrn_ambient_temperature 120(2)
_diffrn_detector_area_resol_mean 5.3095
_diffrn_measured_fraction_theta_full 0.959
_diffrn_measured_fraction_theta_max 0.959
_diffrn_measurement_device_type 'SuperNova, Dual, Cu at zero, Atlas'
_diffrn_measurement_method '\w scans'
_diffrn_radiation_monochromator mirror
_diffrn_radiation_source 'SuperNova (Cu) X-ray Source'
_diffrn_radiation_type 'Cu K\a'
_diffrn_radiation_wavelength 1.54184
_diffrn_reflns_av_R_equivalents 0.0348
_diffrn_reflns_av_sigmaI/netI 0.0332
_diffrn_reflns_limit_h_max 16
_diffrn_reflns_limit_h_min -18
_diffrn_reflns_limit_k_max 7
_diffrn_reflns_limit_k_min -7
_diffrn_reflns_limit_l_max 19
_diffrn_reflns_limit_l_min -18
_diffrn_reflns_number 5461
_diffrn_reflns_theta_full 73.25
_diffrn_reflns_theta_max 73.25
_diffrn_reflns_theta_min 5.50
_diffrn_standards_decay_% 0
_diffrn_standards_interval_count 0
_diffrn_standards_interval_time 0
_diffrn_standards_number 0
_exptl_absorpt_coefficient_mu 0.706
_exptl_absorpt_correction_T_max 1.000
_exptl_absorpt_correction_T_min 0.855
_exptl_absorpt_correction_type multi-scan
_exptl_absorpt_process_details
;
CrysAlisPro, Agilent Technologies,
Version 1.171.36.28e (release 10-06-2013 CrysAlis171 .NET)
Empirical absorption correction using spherical harmonics,
 implemented in SCALE3 ABSPACK scaling algorithm.
;
_exptl_crystal_colour colourless
_exptl_crystal_density_diffrn 1.413
_exptl_crystal_density_method 'not measured'
_exptl_crystal_description 'rectangular prism'
_exptl_crystal_F_000 648
_exptl_crystal_size_max 0.17
_exptl_crystal_size_mid 0.16
_exptl_crystal_size_min 0.10
_refine_diff_density_max 0.263
_refine_diff_density_min -0.252
_refine_diff_density_rms 0.055
_refine_ls_extinction_method none
_refine_ls_goodness_of_fit_ref 1.065
_refine_ls_hydrogen_treatment refxyz
_refine_ls_matrix_type full
_refine_ls_number_parameters 256
_refine_ls_number_reflns 2829
_refine_ls_number_restraints 0
_refine_ls_restrained_S_all 1.065
_refine_ls_R_factor_all 0.0430
_refine_ls_R_factor_gt 0.0412
_refine_ls_shift/su_max 0.000
_refine_ls_shift/su_mean 0.000
_refine_ls_structure_factor_coef Fsqd
_refine_ls_weighting_details 'calc w=1/[\s^2^(Fo^2^)+(0.0641P)^2^+0.4237P] where P=(Fo^2^+2Fc^2^)/3'
_refine_ls_weighting_scheme calc
_refine_ls_wR_factor_gt 0.1097
_refine_ls_wR_factor_ref 0.1117
_reflns_number_gt 2638
_reflns_number_total 2829
_reflns_threshold_expression >2sigma(I)
_cod_data_source_file ic502726q_si_002.cif
_cod_data_source_block as1512dw
_cod_depositor_comments 'Adding full bibliography for 4342113--4342126.cif.'
_cod_original_sg_symbol_H-M 'P 21/c'
_cod_database_code 4342114

loop_
_symmetry_equiv_pos_as_xyz
'x, y, z'
'-x, y+1/2, -z+1/2'
'-x, -y, -z'
'x, -y-1/2, z-1/2'

loop_
_atom_site_label
_atom_site_type_symbol
_atom_site_fract_x
_atom_site_fract_y
_atom_site_fract_z
_atom_site_U_iso_or_equiv
_atom_site_adp_type
_atom_site_occupancy
_atom_site_symmetry_multiplicity
_atom_site_calc_flag
N1 N 0.69589(7) 0.16657(16) 0.68272(6) 0.0174(2) Uani 1 1 d
C2 C 0.66457(8) 0.34564(19) 0.71575(7) 0.0178(3) Uani 1 1 d
C3 C 0.57392(8) 0.4070(2) 0.70378(7) 0.0209(3) Uani 1 1 d
H3 H 0.5543(11) 0.542(3) 0.7285(10) 0.025 Uiso 1 1 d
C4 C 0.51333(8) 0.2724(2) 0.65457(8) 0.0216(3) Uani 1 1 d
H4 H 0.4488(11) 0.304(3) 0.6455(10) 0.026 Uiso 1 1 d
C5 C 0.54324(8) 0.0836(2) 0.61868(7) 0.0209(3) Uani 1 1 d
H5 H 0.5026(11) -0.009(3) 0.5817(10) 0.025 Uiso 1 1 d
C6 C 0.63469(8) 0.04216(19) 0.63515(7) 0.0177(3) Uani 1 1 d
N7 N 0.72937(7) 0.47865(16) 0.76541(6) 0.0186(2) Uani 1 1 d
N8 N 0.70069(7) 0.67365(17) 0.79609(6) 0.0216(3) Uani 1 1 d
C9 C 0.77175(9) 0.7622(2) 0.84118(8) 0.0230(3) Uani 1 1 d
H9 H 0.7657(11) 0.901(3) 0.8690(10) 0.028 Uiso 1 1 d
C10 C 0.84980(9) 0.6292(2) 0.84242(7) 0.0216(3) Uani 1 1 d
C11 C 0.93969(9) 0.6419(2) 0.88281(8) 0.0263(3) Uani 1 1 d
H11 H 0.9600(11) 0.768(3) 0.9187(10) 0.032 Uiso 1 1 d
C12 C 0.99740(9) 0.4738(3) 0.87085(8) 0.0296(3) Uani 1 1 d
H12 H 1.0604(12) 0.479(3) 0.8966(11) 0.036 Uiso 1 1 d
C13 C 0.96771(9) 0.2938(2) 0.81838(8) 0.0278(3) Uani 1 1 d
H13 H 1.0111(12) 0.178(3) 0.8096(11) 0.033 Uiso 1 1 d
C14 C 0.87967(9) 0.2760(2) 0.77835(8) 0.0233(3) Uani 1 1 d
H14 H 0.8583(11) 0.154(3) 0.7430(10) 0.028 Uiso 1 1 d
C15 C 0.82037(8) 0.4459(2) 0.79197(7) 0.0190(3) Uani 1 1 d
N16 N 0.67051(7) -0.14504(16) 0.59875(6) 0.0179(2) Uani 1 1 d
N17 N 0.61355(7) -0.27765(17) 0.54727(6) 0.0203(2) Uani 1 1 d
C18 C 0.66868(8) -0.4338(2) 0.52486(7) 0.0194(3) Uani 1 1 d
C19 C 0.64369(9) -0.6208(2) 0.47313(7) 0.0227(3) Uani 1 1 d
H19 H 0.5783(12) -0.643(3) 0.4503(10) 0.027 Uiso 1 1 d
C20 C 0.71113(10) -0.7614(2) 0.45942(8) 0.0248(3) Uani 1 1 d
H20 H 0.6951(11) -0.892(3) 0.4249(10) 0.030 Uiso 1 1 d
C21 C 0.80270(10) -0.7240(2) 0.49469(8) 0.0261(3) Uani 1 1 d
H21 H 0.8493(12) -0.828(3) 0.4819(10) 0.031 Uiso 1 1 d
C22 C 0.82834(9) -0.5475(2) 0.54546(8) 0.0246(3) Uani 1 1 d
H22 H 0.8899(12) -0.524(3) 0.5695(10) 0.030 Uiso 1 1 d
C23 C 0.76032(8) -0.3987(2) 0.56169(7) 0.0201(3) Uani 1 1 d
C24 C 0.75784(8) -0.2089(2) 0.60928(7) 0.0197(3) Uani 1 1 d
H24 H 0.8039(11) -0.137(3) 0.6462(10) 0.024 Uiso 1 1 d

loop_
_atom_site_aniso_label
_atom_site_aniso_U_11
_atom_site_aniso_U_22
_atom_site_aniso_U_33
_atom_site_aniso_U_23
_atom_site_aniso_U_13
_atom_site_aniso_U_12
N1 0.0208(5) 0.0173(5) 0.0142(5) 0.0011(4) 0.0033(4) -0.0004(4)
C2 0.0220(6) 0.0186(6) 0.0133(5) 0.0023(4) 0.0046(4) -0.0010(5)
C3 0.0228(6) 0.0220(6) 0.0188(6) 0.0007(4) 0.0060(5) 0.0025(5)
C4 0.0187(6) 0.0258(6) 0.0212(6) 0.0028(5) 0.0057(5) 0.0017(5)
C5 0.0204(6) 0.0235(6) 0.0191(6) 0.0007(5) 0.0038(5) -0.0023(5)
C6 0.0223(6) 0.0172(6) 0.0143(5) 0.0023(4) 0.0051(4) -0.0001(5)
N7 0.0223(5) 0.0174(5) 0.0165(5) -0.0014(4) 0.0049(4) 0.0010(4)
N8 0.0285(6) 0.0179(5) 0.0199(5) -0.0017(4) 0.0081(4) 0.0017(4)
C9 0.0306(7) 0.0202(6) 0.0197(6) -0.0036(5) 0.0082(5) -0.0033(5)
C10 0.0270(7) 0.0218(6) 0.0173(6) -0.0005(5) 0.0077(5) -0.0047(5)
C11 0.0274(7) 0.0306(7) 0.0215(6) -0.0055(5) 0.0060(5) -0.0090(5)
C12 0.0223(6) 0.0422(8) 0.0239(6) -0.0040(6) 0.0027(5) -0.0045(6)
C13 0.0235(7) 0.0344(7) 0.0254(6) -0.0032(5) 0.0039(5) 0.0032(6)
C14 0.0246(7) 0.0245(6) 0.0206(6) -0.0033(5) 0.0035(5) 0.0008(5)
C15 0.0208(6) 0.0222(6) 0.0143(5) 0.0009(4) 0.0042(4) -0.0028(5)
N16 0.0208(5) 0.0175(5) 0.0153(5) -0.0008(4) 0.0029(4) -0.0015(4)
N17 0.0235(5) 0.0191(5) 0.0180(5) -0.0021(4) 0.0022(4) -0.0029(4)
C18 0.0252(6) 0.0184(6) 0.0150(5) 0.0022(4) 0.0048(4) -0.0009(5)
C19 0.0308(7) 0.0200(6) 0.0176(6) 0.0004(4) 0.0045(5) -0.0028(5)
C20 0.0411(8) 0.0182(6) 0.0161(6) -0.0001(4) 0.0070(5) -0.0003(5)
C21 0.0375(8) 0.0234(6) 0.0185(6) 0.0019(5) 0.0081(5) 0.0084(6)
C22 0.0272(7) 0.0268(7) 0.0197(6) 0.0002(5) 0.0035(5) 0.0056(5)
C23 0.0253(6) 0.0205(6) 0.0149(5) 0.0017(4) 0.0040(5) 0.0014(5)
C24 0.0202(6) 0.0217(6) 0.0169(5) -0.0001(4) 0.0026(4) 0.0006(5)

loop_
_atom_type_symbol
_atom_type_description
_atom_type_scat_dispersion_real
_atom_type_scat_dispersion_imag
_atom_type_scat_source
C C 0.0181 0.0091 'International Tables Vol C Tables 4.2.6.8 and 6.1.1.4'
H H 0.0000 0.0000 'International Tables Vol C Tables 4.2.6.8 and 6.1.1.4'
N N 0.0311 0.0180 'International Tables Vol C Tables 4.2.6.8 and 6.1.1.4'

loop_
_geom_angle_atom_site_label_1
_geom_angle_atom_site_label_2
_geom_angle_atom_site_label_3
_geom_angle
C2 N1 C6 116.02(11)
N1 C2 C3 124.22(11)
N1 C2 N7 116.08(11)
C3 C2 N7 119.69(11)
C4 C3 C2 117.53(11)
C4 C3 H3 121.2(10)
C2 C3 H3 121.3(10)
C3 C4 C5 120.13(11)
C3 C4 H4 121.1(10)
C5 C4 H4 118.7(10)
C6 C5 C4 116.57(11)
C6 C5 H5 121.6(10)
C4 C5 H5 121.8(10)
N1 C6 C5 125.52(11)
N1 C6 N16 114.77(10)
C5 C6 N16 119.70(11)
N8 N7 C15 111.22(10)
N8 N7 C2 117.94(10)
C15 N7 C2 130.82(10)
C9 N8 N7 106.22(10)
N8 C9 C10 111.89(11)
N8 C9 H9 119.3(10)
C10 C9 H9 128.8(10)
C11 C10 C15 120.20(12)
C11 C10 C9 134.81(12)
C15 C10 C9 104.94(11)
C12 C11 C10 118.36(12)
C12 C11 H11 121.4(10)
C10 C11 H11 120.3(10)
C11 C12 C13 120.91(13)
C11 C12 H12 120.6(11)
C13 C12 H12 118.5(11)
C14 C13 C12 122.04(13)
C14 C13 H13 118.9(10)
C12 C13 H13 119.0(10)
C13 C14 C15 116.93(12)
C13 C14 H14 123.1(10)
C15 C14 H14 120.0(10)
N7 C15 C14 132.75(11)
N7 C15 C10 105.72(11)
C14 C15 C10 121.52(12)
C24 N16 N17 114.23(10)
C24 N16 C6 126.82(10)
N17 N16 C6 118.94(10)
C18 N17 N16 103.20(10)
N17 C18 C19 127.13(12)
N17 C18 C23 112.10(11)
C19 C18 C23 120.75(12)
C20 C19 C18 117.33(12)
C20 C19 H19 124.2(10)
C18 C19 H19 118.4(10)
C19 C20 C21 121.96(12)
C19 C20 H20 118.5(10)
C21 C20 H20 119.6(10)
C22 C21 C20 121.88(12)
C22 C21 H21 119.1(10)
C20 C21 H21 119.1(10)
C21 C22 C23 117.88(13)
C21 C22 H22 121.7(10)
C23 C22 H22 120.4(10)
C24 C23 C22 135.56(12)
C24 C23 C18 104.26(11)
C22 C23 C18 120.18(11)
N16 C24 C23 106.21(11)
N16 C24 H24 122.9(10)
C23 C24 H24 130.7(10)

loop_
_geom_bond_atom_site_label_1
_geom_bond_atom_site_label_2
_geom_bond_distance
N1 C2 1.3302(16)
N1 C6 1.3352(16)
C2 C3 1.3953(17)
C2 N7 1.4130(15)
C3 C4 1.3782(18)
C3 H3 0.976(17)
C4 C5 1.3915(18)
C4 H4 0.977(17)
C5 C6 1.3805(17)
C5 H5 0.966(17)
C6 N16 1.4249(15)
N7 N8 1.3784(14)
N7 C15 1.3806(16)
N8 C9 1.3091(17)
C9 C10 1.4205(19)
C9 H9 0.966(17)
C10 C11 1.4059(19)
C10 C15 1.4091(17)
C11 C12 1.372(2)
C11 H11 0.981(18)
C12 C13 1.412(2)
C12 H12 0.972(18)
C13 C14 1.3816(19)
C13 H13 0.983(18)
C14 C15 1.4023(18)
C14 H14 0.958(18)
N16 C24 1.3528(16)
N16 N17 1.3594(14)
N17 C18 1.3465(16)
C18 C19 1.4247(17)
C18 C23 1.4265(17)
C19 C20 1.3698(19)
C19 H19 1.002(17)
C20 C21 1.421(2)
C20 H20 0.978(18)
C21 C22 1.3681(19)
C21 H21 0.989(18)
C22 C23 1.4195(18)
C22 H22 0.955(17)
C23 C24 1.3900(17)
C24 H24 0.947(17)
